data_1554402
loop_
_publ_author_name
'Kupietz, Kamil'
'Bia\/lek, Micha\/l J.'
'Bia\/lo\'nska, Agata'
'Szyszko, Bartosz'
'Latos-Gra\.zy\'nski, Lechos\/law'

_publ_section_title
;
 Aromaticity control via modifications of a macrocyclic frame:
 5,6-dimethoxyphenanthriporphyrin and 5,6-dioxophenanthriporphyrin
;
_journal_issue 21
_journal_name_full 'Organic Chemistry Frontiers'
_journal_page_first 3068
_journal_paper_doi 10.1039/C8QO00751A
_journal_volume 5
_journal_year 2018
_chemical_formula_moiety '2(C43 H27 B F2 N2 O2), 3(B2 F6 O) [+ solvent]'
_chemical_formula_sum 'C86 H54 B8 F22 N4 O7'
_chemical_formula_weight 1759.81
_space_group_crystal_system triclinic
_space_group_IT_number 2
_space_group_name_Hall '-P 1'
_space_group_name_H-M_alt 'P -1'
_atom_sites_solution_hydrogens mixed
_audit_creation_method SHELXL-2014/7
_audit_update_record
;
2018-07-19 deposited with the CCDC.
2018-08-20 downloaded from the CCDC.
;
_cell_angle_alpha 82.58(2)
_cell_angle_beta 89.11(2)
_cell_angle_gamma 70.85(3)
_cell_formula_units_Z 1
_cell_length_a 8.090(2)
_cell_length_b 12.074(3)
_cell_length_c 24.254(3)
_cell_measurement_reflns_used 1241
_cell_measurement_temperature 100(2)
_cell_measurement_theta_max 80.2418
_cell_measurement_theta_min 1.8361
_cell_volume 2218.3(9)
_computing_structure_refinement 'SHELXL-2014/7 (Sheldrick, 2014)'
_diffrn_ambient_temperature 100(2)
_diffrn_detector_area_resol_mean 8.20
_diffrn_measured_fraction_theta_full 0.996
_diffrn_measured_fraction_theta_max 0.948
_diffrn_measurement_device_type 'Xcalibur, Onyx'
_diffrn_measurement_method '\w scans'
_diffrn_radiation_type CuK\a
_diffrn_radiation_wavelength 1.54175
_diffrn_reflns_av_R_equivalents 0.1544
_diffrn_reflns_av_unetI/netI 0.2807
_diffrn_reflns_Laue_measured_fraction_full 0.996
_diffrn_reflns_Laue_measured_fraction_max 0.948
_diffrn_reflns_limit_h_max 9
_diffrn_reflns_limit_h_min -5
_diffrn_reflns_limit_k_max 15
_diffrn_reflns_limit_k_min -15
_diffrn_reflns_limit_l_max 29
_diffrn_reflns_limit_l_min -30
_diffrn_reflns_number 22839
_diffrn_reflns_point_group_measured_fraction_full 0.996
_diffrn_reflns_point_group_measured_fraction_max 0.948
_diffrn_reflns_theta_full 67.676
_diffrn_reflns_theta_max 80.508
_diffrn_reflns_theta_min 1.838
_diffrn_source 'Enhance (Cu) X-ray Source'
_exptl_absorpt_coefficient_mu 0.986
_exptl_absorpt_correction_type none
_exptl_crystal_colour maroon
_exptl_crystal_density_diffrn 1.317
_exptl_crystal_description needle
_exptl_crystal_F_000 892
_exptl_crystal_size_max 0.654
_exptl_crystal_size_mid 0.041
_exptl_crystal_size_min 0.035
_refine_diff_density_max 0.392
_refine_diff_density_min -0.371
_refine_diff_density_rms 0.085
_refine_ls_extinction_method none
_refine_ls_goodness_of_fit_ref 0.664
_refine_ls_hydrogen_treatment constr
_refine_ls_matrix_type full
_refine_ls_number_parameters 632
_refine_ls_number_reflns 9238
_refine_ls_number_restraints 120
_refine_ls_restrained_S_all 0.687
_refine_ls_R_factor_all 0.2001
_refine_ls_R_factor_gt 0.0810
_refine_ls_shift/su_max 0.000
_refine_ls_shift/su_mean 0.000
_refine_ls_structure_factor_coef Fsqd
_refine_ls_weighting_details 'w=1/[\s^2^(Fo^2^)+(0.0923P)^2^] where P=(Fo^2^+2Fc^2^)/3'
_refine_ls_weighting_scheme calc
_refine_ls_wR_factor_gt 0.1883
_refine_ls_wR_factor_ref 0.2196
_reflns_Friedel_coverage 0.000
_reflns_number_gt 2150
_reflns_number_total 9238
_reflns_threshold_expression 'I > 2\s(I)'
_cod_data_source_file c8qo00751a2.cif
_cod_data_source_block 2BF2
_cod_database_code 1554402
_shelx_shelxl_version_number 2014/7
_shelx_space_group_comment
;
The symmetry employed for this shelxl refinement is uniquely defined
by the following loop, which should always be used as a source of
symmetry information in preference to the above space-group names.
They are only intended as comments.
;
_shelx_estimated_absorpt_t_min 0.565
_shelx_estimated_absorpt_t_max 0.966

loop_
_space_group_symop_operation_xyz
'x, y, z'
'-x, -y, -z'

loop_
_atom_site_label
_atom_site_type_symbol
_atom_site_fract_x
_atom_site_fract_y
_atom_site_fract_z
_atom_site_U_iso_or_equiv
_atom_site_adp_type
_atom_site_occupancy
_atom_site_site_symmetry_order
_atom_site_calc_flag
_atom_site_refinement_flags_posn
_atom_site_refinement_flags_adp
_atom_site_refinement_flags_occupancy
_atom_site_disorder_assembly
_atom_site_disorder_group
C1 C 0.1376(8) 0.5726(5) 0.1502(2) 0.0435(15) Uani 1 1 d . . . . .
B1 B -0.2891(10) 1.0836(6) 0.2169(4) 0.054(2) Uani 1 1 d . . . . .
F1A F -0.2204(5) 1.1602(3) 0.24190(16) 0.0548(10) Uani 1 1 d . . . . .
F2A F -0.4314(5) 1.1477(3) 0.18658(17) 0.0640(11) Uani 1 1 d . . . . .
O5 O -0.1498(5) 1.0034(3) 0.18636(18) 0.0473(11) Uani 1 1 d . . . . .
O6 O -0.3298(6) 1.0020(3) 0.26409(18) 0.0530(12) Uani 1 1 d . . . . .
C2 C 0.1631(8) 0.6763(5) 0.1235(3) 0.0447(15) Uani 1 1 d . . . . .
H2A H 0.2349 0.6723 0.0920 0.054 Uiso 1 1 calc R U . . .
C3 C 0.0842(8) 0.7840(5) 0.1428(2) 0.0421(15) Uani 1 1 d . . . . .
H3A H 0.0964 0.8546 0.1237 0.051 Uiso 1 1 calc R U . . .
C4 C -0.0143(7) 0.7870(5) 0.1912(2) 0.0395(14) Uani 1 1 d . . . . .
C5 C -0.1233(8) 0.8935(5) 0.2102(3) 0.0450(15) Uani 1 1 d . . . . .
C6 C -0.2348(8) 0.8932(5) 0.2569(3) 0.0420(15) Uani 1 1 d . . . . .
C7 C -0.2320(8) 0.7905(5) 0.2906(2) 0.0445(16) Uani 1 1 d . . . . .
C8 C -0.3322(8) 0.7838(6) 0.3380(3) 0.0507(16) Uani 1 1 d . . . . .
H8A H -0.4180 0.8534 0.3474 0.061 Uiso 1 1 calc R U . . .
C9 C -0.3075(8) 0.6777(5) 0.3708(3) 0.0486(16) Uani 1 1 d . . . . .
H9A H -0.3776 0.6754 0.4024 0.058 Uiso 1 1 calc R U . . .
C10 C -0.1800(8) 0.5714(5) 0.3587(3) 0.0456(15) Uani 1 1 d . . . . .
C11 C -0.1405(8) 0.4614(5) 0.3933(3) 0.0479(16) Uani 1 1 d . . . . .
C12 C -0.0339(8) 0.3522(5) 0.3763(3) 0.0482(16) Uani 1 1 d . . . . .
C13 C 0.0736(8) 0.2532(5) 0.4109(3) 0.0527(17) Uani 1 1 d . . . . .
H13A H 0.0875 0.2477 0.4501 0.063 Uiso 1 1 calc R U . . .
C14 C 0.1569(8) 0.1642(5) 0.3786(3) 0.0520(17) Uani 1 1 d . . . . .
H14A H 0.2337 0.0869 0.3912 0.062 Uiso 1 1 calc R U . . .
C15 C 0.1023(8) 0.2139(5) 0.3226(3) 0.0466(16) Uani 1 1 d . . . . .
C16 C 0.1477(8) 0.1528(5) 0.2742(3) 0.0436(15) Uani 1 1 d . . . . .
C17 C 0.1502(8) 0.2135(5) 0.2212(3) 0.0428(15) Uani 1 1 d . . . . .
C18 C 0.1240(8) 0.1820(5) 0.1684(3) 0.0441(15) Uani 1 1 d . . . . .
H18A H 0.0963 0.1139 0.1622 0.053 Uiso 1 1 calc R U . . .
C19 C 0.1449(7) 0.2648(5) 0.1285(3) 0.0406(14) Uani 1 1 d . . . . .
H19A H 0.1379 0.2635 0.0896 0.049 Uiso 1 1 calc R U . . .
C20 C 0.1798(8) 0.3555(5) 0.1550(3) 0.0400(14) Uani 1 1 d . . . . .
C21 C 0.1921(8) 0.4608(4) 0.1265(3) 0.0402(14) Uani 1 1 d . . . . .
C22 C 0.0443(8) 0.5813(5) 0.1993(3) 0.0454(16) Uani 1 1 d . . . . .
H22A H 0.0254 0.5121 0.2175 0.054 Uiso 1 1 calc R U . . .
C23 C -0.0218(8) 0.6843(5) 0.2229(3) 0.0470(16) Uani 1 1 d . . . . .
C24 C -0.1130(9) 0.6811(5) 0.2749(3) 0.0480(16) Uani 1 1 d . . . . .
C25 C -0.0822(9) 0.5809(5) 0.3102(3) 0.0505(17) Uani 1 1 d . . . . .
H25A H 0.0099 0.5127 0.3023 0.061 Uiso 1 1 calc R U . . .
N26 N -0.0110(7) 0.3265(4) 0.3223(2) 0.0440(13) Uani 1 1 d . . . . .
H26 H -0.0914 0.3650 0.2970 0.066 Uiso 1 1 d R U . . .
N27 N 0.1765(6) 0.3216(4) 0.2113(2) 0.0400(12) Uani 1 1 d . . . . .
H27 H 0.1996 0.3553 0.2384 0.060 Uiso 1 1 d R U . . .
C28 C -0.2034(9) 0.4543(6) 0.4509(3) 0.0516(17) Uani 1 1 d . . . . .
C29 C -0.2546(9) 0.3597(6) 0.4720(3) 0.0589(19) Uani 1 1 d . . . . .
H29A H -0.2520 0.3010 0.4492 0.071 Uiso 1 1 calc R U . . .
C30 C -0.3099(10) 0.3490(7) 0.5260(3) 0.065(2) Uani 1 1 d . . . . .
H30A H -0.3456 0.2834 0.5399 0.078 Uiso 1 1 calc R U . . .
C31 C -0.3133(9) 0.4344(7) 0.5601(3) 0.068(2) Uani 1 1 d . . . . .
H31A H -0.3499 0.4269 0.5974 0.082 Uiso 1 1 calc R U . . .
C32 C -0.2633(9) 0.5289(7) 0.5392(3) 0.064(2) Uani 1 1 d . . . . .
H32A H -0.2680 0.5877 0.5623 0.077 Uiso 1 1 calc R U . . .
C33 C -0.2062(9) 0.5413(6) 0.4858(3) 0.0560(18) Uani 1 1 d . . . . .
H33A H -0.1694 0.6067 0.4724 0.067 Uiso 1 1 calc R U . . .
C34 C 0.1848(9) 0.0246(5) 0.2808(3) 0.0517(17) Uani 1 1 d . . . . .
C35 C 0.1045(9) -0.0296(5) 0.3230(3) 0.0576(19) Uani 1 1 d . . . . .
H35A H 0.0229 0.0167 0.3465 0.069 Uiso 1 1 calc R U . . .
C36 C 0.1461(11) -0.1513(6) 0.3295(3) 0.073(2) Uani 1 1 d . . . . .
H36A H 0.0936 -0.1885 0.3582 0.087 Uiso 1 1 calc R U . . .
C37 C 0.2622(12) -0.2193(6) 0.2953(3) 0.078(3) Uani 1 1 d . . . . .
H37A H 0.2916 -0.3030 0.3011 0.093 Uiso 1 1 calc R U . . .
C38 C 0.3350(10) -0.1667(6) 0.2530(3) 0.069(2) Uani 1 1 d . . . . .
H38A H 0.4090 -0.2135 0.2279 0.083 Uiso 1 1 calc R U . . .
C39 C 0.3015(9) -0.0456(6) 0.2464(3) 0.0584(19) Uani 1 1 d . . . . .
H39A H 0.3584 -0.0102 0.2183 0.070 Uiso 1 1 calc R U . . .
C40 C 0.2529(8) 0.4561(5) 0.0695(3) 0.0410(14) Uani 1 1 d . . . . .
C41 C 0.3979(8) 0.3586(5) 0.0584(3) 0.0435(15) Uani 1 1 d . . . . .
H41A H 0.4559 0.2988 0.0877 0.052 Uiso 1 1 calc R U . . .
C42 C 0.4545(8) 0.3511(6) 0.0043(3) 0.0506(16) Uani 1 1 d . . . . .
H42A H 0.5523 0.2860 -0.0033 0.061 Uiso 1 1 calc R U . . .
C43 C 0.3715(8) 0.4359(5) -0.0382(3) 0.0475(16) Uani 1 1 d . . . . .
H43A H 0.4113 0.4291 -0.0750 0.057 Uiso 1 1 calc R U . . .
C44 C 0.2294(8) 0.5322(5) -0.0279(3) 0.0478(16) Uani 1 1 d . . . . .
H44A H 0.1738 0.5922 -0.0574 0.057 Uiso 1 1 calc R U . . .
C45 C 0.1699(8) 0.5403(5) 0.0249(2) 0.0409(14) Uani 1 1 d . . . . .
H45A H 0.0697 0.6048 0.0314 0.049 Uiso 1 1 calc R U . . .
F1 F -0.2198(5) 0.4448(4) 0.22821(17) 0.0743(13) Uani 1 1 d . U . . .
F2 F -0.3906(9) 0.4318(5) 0.1630(2) 0.135(2) Uani 1 1 d . U . . .
F3 F -0.4934(8) 0.5673(4) 0.2192(3) 0.146(2) Uani 1 1 d . U . . .
F4 F -0.6968(8) 0.4115(7) 0.3007(3) 0.0807(19) Uani 0.711(6) 1 d . U P A 1
F5 F -0.4734(11) 0.4515(8) 0.3354(3) 0.110(2) Uani 0.711(6) 1 d . U P A 1
F6 F -0.4674(14) 0.2640(9) 0.3377(4) 0.139(3) Uani 0.711(6) 1 d . U P A 1
F41 F -0.613(3) 0.317(2) 0.3102(9) 0.100(4) Uani 0.289(6) 1 d . U P A 2
F51 F -0.392(3) 0.354(2) 0.3402(10) 0.120(4) Uani 0.289(6) 1 d . U P A 2
F61 F -0.635(3) 0.5072(19) 0.3015(8) 0.115(4) Uani 0.289(6) 1 d . U P A 2
B10 B -0.3893(12) 0.4636(7) 0.2141(4) 0.066(3) Uani 1 1 d . . . . .
B20 B -0.5200(16) 0.3795(8) 0.3073(5) 0.084(3) Uani 1 1 d . . . . .
O10 O -0.4408(6) 0.3704(4) 0.2512(2) 0.0704(15) Uani 1 1 d . . . . .
B30 B 1.0147(15) 0.9004(7) -0.0253(6) 0.085(4) Uani 1 1 d . . . . .
O20 O 1.0911(10) 0.9931(7) -0.0190(4) 0.055(2) Uani 0.5 1 d . . P B -1
F8 F 1.1551(11) 0.8286(7) -0.0632(4) 0.075(2) Uani 0.5 1 d . U P B -1
F9 F 0.8804(12) 0.9589(7) -0.0719(4) 0.062(2) Uani 0.5 1 d . U P B -1
F10 F 1.0000(16) 1.0599(10) 0.0705(5) 0.078(3) Uani 0.5 1 d . U P C -1
F12 F 0.8340(10) 1.1452(7) -0.0056(4) 0.070(2) Uani 0.5 1 d . U P D -1
F11 F 1.0632(8) 1.1638(5) -0.0027(2) 0.126(2) Uani 1 1 d . U . . .

loop_
_atom_site_aniso_label
_atom_site_aniso_U_11
_atom_site_aniso_U_22
_atom_site_aniso_U_33
_atom_site_aniso_U_23
_atom_site_aniso_U_13
_atom_site_aniso_U_12
C1 0.059(4) 0.032(3) 0.038(4) -0.002(3) 0.010(3) -0.016(3)
B1 0.052(5) 0.026(3) 0.074(6) -0.007(4) -0.002(4) 0.001(3)
F1A 0.055(2) 0.0393(19) 0.074(3) -0.0141(18) 0.0041(19) -0.0178(17)
F2A 0.052(2) 0.051(2) 0.080(3) 0.002(2) -0.003(2) -0.0088(18)
O5 0.054(3) 0.030(2) 0.059(3) -0.005(2) 0.002(2) -0.0164(19)
O6 0.061(3) 0.035(2) 0.065(3) -0.006(2) 0.010(2) -0.019(2)
C2 0.048(4) 0.046(4) 0.043(4) -0.004(3) 0.012(3) -0.021(3)
C3 0.061(4) 0.025(3) 0.044(4) -0.010(3) 0.010(3) -0.017(3)
C4 0.045(4) 0.028(3) 0.044(4) -0.001(3) 0.003(3) -0.013(3)
C5 0.054(4) 0.027(3) 0.052(4) -0.003(3) -0.001(3) -0.012(3)
C6 0.042(3) 0.030(3) 0.048(4) -0.001(3) 0.001(3) -0.006(3)
C7 0.055(4) 0.035(3) 0.039(4) -0.001(3) 0.008(3) -0.010(3)
C8 0.043(4) 0.056(4) 0.052(4) -0.005(3) 0.004(3) -0.015(3)
C9 0.051(4) 0.045(4) 0.050(4) -0.003(3) 0.008(3) -0.019(3)
C10 0.056(4) 0.045(3) 0.040(4) -0.007(3) 0.009(3) -0.022(3)
C11 0.043(4) 0.047(4) 0.054(4) 0.001(3) 0.000(3) -0.018(3)
C12 0.048(4) 0.040(3) 0.054(4) 0.001(3) 0.006(3) -0.015(3)
C13 0.061(4) 0.046(4) 0.050(4) 0.000(3) 0.000(3) -0.018(3)
C14 0.060(4) 0.039(3) 0.055(4) -0.003(3) -0.002(3) -0.015(3)
C15 0.054(4) 0.036(3) 0.050(4) 0.002(3) 0.003(3) -0.018(3)
C16 0.043(4) 0.039(3) 0.053(4) -0.006(3) -0.003(3) -0.019(3)
C17 0.051(4) 0.028(3) 0.052(4) -0.003(3) 0.003(3) -0.017(3)
C18 0.048(4) 0.035(3) 0.053(4) -0.007(3) 0.004(3) -0.019(3)
C19 0.049(4) 0.034(3) 0.041(4) -0.010(3) 0.004(3) -0.015(3)
C20 0.048(4) 0.030(3) 0.044(4) -0.009(3) 0.010(3) -0.016(3)
C21 0.048(4) 0.023(3) 0.051(4) -0.005(3) 0.003(3) -0.013(2)
C22 0.059(4) 0.030(3) 0.049(4) -0.005(3) 0.015(3) -0.017(3)
C23 0.054(4) 0.031(3) 0.051(4) 0.000(3) 0.009(3) -0.008(3)
C24 0.059(4) 0.036(3) 0.046(4) -0.001(3) 0.010(3) -0.015(3)
C25 0.063(4) 0.039(3) 0.055(4) -0.011(3) 0.015(3) -0.022(3)
N26 0.057(3) 0.033(3) 0.040(3) 0.002(2) 0.006(3) -0.013(2)
N27 0.049(3) 0.031(2) 0.047(3) -0.008(2) 0.007(2) -0.024(2)
C28 0.065(5) 0.060(4) 0.030(4) 0.002(3) 0.011(3) -0.024(3)
C29 0.067(5) 0.061(4) 0.050(4) 0.002(4) 0.009(4) -0.026(4)
C30 0.073(5) 0.062(5) 0.054(5) 0.007(4) 0.012(4) -0.021(4)
C31 0.062(5) 0.083(5) 0.048(5) 0.007(4) 0.017(4) -0.016(4)
C32 0.052(4) 0.083(5) 0.058(5) -0.013(4) 0.003(4) -0.022(4)
C33 0.058(4) 0.070(5) 0.043(4) -0.012(4) 0.005(3) -0.024(4)
C34 0.057(4) 0.043(4) 0.061(5) -0.007(3) -0.012(3) -0.023(3)
C35 0.087(5) 0.037(3) 0.055(4) 0.003(3) -0.013(4) -0.032(4)
C36 0.097(6) 0.055(4) 0.076(6) 0.014(4) -0.023(5) -0.047(4)
C37 0.119(8) 0.041(4) 0.078(6) 0.010(4) -0.042(5) -0.037(5)
C38 0.086(6) 0.039(4) 0.078(6) -0.003(4) -0.037(4) -0.014(4)
C39 0.058(4) 0.042(4) 0.068(5) 0.000(3) -0.016(4) -0.009(3)
C40 0.045(4) 0.033(3) 0.045(4) -0.006(3) 0.003(3) -0.013(3)
C41 0.050(4) 0.027(3) 0.053(4) -0.006(3) 0.008(3) -0.012(3)
C42 0.050(4) 0.047(4) 0.052(4) -0.008(3) 0.001(3) -0.012(3)
C43 0.057(4) 0.038(3) 0.048(4) -0.006(3) 0.007(3) -0.015(3)
C44 0.049(4) 0.041(3) 0.049(4) 0.001(3) -0.004(3) -0.011(3)
C45 0.044(4) 0.039(3) 0.042(4) -0.003(3) 0.006(3) -0.018(3)
F1 0.071(3) 0.078(3) 0.075(3) 0.015(2) -0.009(2) -0.036(2)
F2 0.218(6) 0.120(4) 0.088(4) -0.010(3) -0.030(4) -0.083(4)
F3 0.137(5) 0.056(3) 0.221(6) -0.019(4) 0.012(4) -0.001(3)
F4 0.063(4) 0.118(5) 0.083(4) -0.059(4) 0.017(3) -0.043(3)
F5 0.101(5) 0.143(5) 0.114(5) -0.073(4) -0.010(4) -0.056(4)
F6 0.149(6) 0.130(5) 0.111(5) -0.008(4) 0.031(5) -0.012(5)
F41 0.094(6) 0.123(6) 0.098(6) -0.024(6) 0.018(5) -0.054(5)
F51 0.117(6) 0.133(7) 0.111(6) -0.025(6) -0.003(6) -0.040(6)
F61 0.112(6) 0.122(6) 0.107(6) -0.046(6) 0.008(5) -0.023(5)
B10 0.060(6) 0.033(4) 0.083(7) -0.006(4) -0.003(5) 0.016(4)
B20 0.090(8) 0.038(5) 0.108(9) -0.016(5) 0.027(7) 0.000(5)
O10 0.080(4) 0.057(3) 0.088(4) -0.036(3) 0.043(3) -0.034(3)
B30 0.090(8) 0.017(4) 0.139(11) 0.003(5) -0.018(8) -0.011(4)
O20 0.037(5) 0.045(5) 0.086(7) -0.038(5) 0.001(4) -0.007(4)
F8 0.067(5) 0.050(4) 0.105(6) -0.026(4) 0.001(4) -0.008(4)
F9 0.075(5) 0.039(4) 0.077(5) -0.027(4) -0.004(5) -0.016(4)
F10 0.106(7) 0.061(5) 0.076(6) -0.014(5) -0.001(6) -0.039(6)
F12 0.059(5) 0.057(4) 0.083(5) -0.029(4) 0.009(4) 0.001(4)
F11 0.180(6) 0.077(3) 0.099(4) 0.006(3) 0.033(4) -0.022(4)

loop_
_atom_type_symbol
_atom_type_description
_atom_type_scat_dispersion_real
_atom_type_scat_dispersion_imag
_atom_type_scat_source
C C 0.0181 0.0091 'International Tables Vol C Tables 4.2.6.8 and 6.1.1.4'
H H 0.0000 0.0000 'International Tables Vol C Tables 4.2.6.8 and 6.1.1.4'
B B 0.0090 0.0039 'International Tables Vol C Tables 4.2.6.8 and 6.1.1.4'
N N 0.0311 0.0180 'International Tables Vol C Tables 4.2.6.8 and 6.1.1.4'
O O 0.0492 0.0322 'International Tables Vol C Tables 4.2.6.8 and 6.1.1.4'
F F 0.0727 0.0534 'International Tables Vol C Tables 4.2.6.8 and 6.1.1.4'

loop_
_geom_angle_atom_site_label_1
_geom_angle_atom_site_label_2
_geom_angle_atom_site_label_3
_geom_angle
_geom_angle_site_symmetry_1
C22 C1 C2 117.3(5) .
C22 C1 C21 119.6(5) .
C2 C1 C21 122.9(5) .
F2A B1 F1A 109.2(5) .
F2A B1 O5 115.0(7) .
F1A B1 O5 109.8(6) .
F2A B1 O6 111.7(6) .
F1A B1 O6 106.6(6) .
O5 B1 O6 104.1(5) .
C5 O5 B1 107.8(5) .
C6 O6 B1 106.8(5) .
C3 C2 C1 120.6(5) .
C2 C3 C4 118.8(5) .
C23 C4 C3 121.9(5) .
C23 C4 C5 114.2(5) .
C3 C4 C5 123.8(5) .
O5 C5 C4 127.2(5) .
O5 C5 C6 110.3(5) .
C4 C5 C6 122.3(5) .
O6 C6 C7 126.2(5) .
O6 C6 C5 110.8(5) .
C7 C6 C5 122.9(5) .
C6 C7 C8 126.0(6) .
C6 C7 C24 116.0(5) .
C8 C7 C24 118.0(5) .
C9 C8 C7 120.7(6) .
C8 C9 C10 121.8(6) .
C9 C10 C11 124.0(6) .
C9 C10 C25 116.1(5) .
C11 C10 C25 119.8(6) .
C10 C11 C12 123.0(6) .
C10 C11 C28 121.2(6) .
C12 C11 C28 115.8(5) .
N26 C12 C13 107.3(5) .
N26 C12 C11 126.2(6) .
C13 C12 C11 126.5(6) .
C14 C13 C12 109.2(6) .
C13 C14 C15 105.4(6) .
N26 C15 C14 108.9(6) .
N26 C15 C16 125.1(6) .
C14 C15 C16 125.9(5) .
C17 C16 C15 121.7(5) .
C17 C16 C34 119.5(6) .
C15 C16 C34 118.8(6) .
N27 C17 C16 124.2(6) .
N27 C17 C18 106.6(5) .
C16 C17 C18 129.2(5) .
C19 C18 C17 108.7(5) .
C18 C19 C20 108.5(5) .
N27 C20 C21 129.7(5) .
N27 C20 C19 105.7(5) .
C21 C20 C19 124.2(6) .
C20 C21 C40 116.3(5) .
C20 C21 C1 122.9(5) .
C40 C21 C1 120.6(5) .
C23 C22 C1 123.9(5) .
C22 C23 C4 116.4(6) .
C22 C23 C24 118.5(5) .
C4 C23 C24 124.5(5) .
C25 C24 C7 119.1(6) .
C25 C24 C23 121.7(6) .
C7 C24 C23 119.1(5) .
C24 C25 C10 123.5(6) .
C15 N26 C12 109.2(5) .
C20 N27 C17 110.3(5) .
C29 C28 C33 119.0(6) .
C29 C28 C11 119.5(6) .
C33 C28 C11 121.5(6) .
C28 C29 C30 121.0(7) .
C29 C30 C31 120.0(7) .
C32 C31 C30 119.3(7) .
C31 C32 C33 121.9(8) .
C32 C33 C28 118.8(7) .
C39 C34 C35 119.1(6) .
C39 C34 C16 120.8(6) .
C35 C34 C16 120.1(6) .
C36 C35 C34 118.9(7) .
C37 C36 C35 121.2(7) .
C38 C37 C36 120.0(7) .
C37 C38 C39 120.4(8) .
C38 C39 C34 120.2(7) .
C45 C40 C41 118.2(6) .
C45 C40 C21 123.2(5) .
C41 C40 C21 118.5(5) .
C42 C41 C40 119.3(6) .
C43 C42 C41 120.9(6) .
C42 C43 C44 120.4(6) .
C45 C44 C43 119.7(6) .
C44 C45 C40 121.5(6) .
F3 B10 F2 114.6(8) .
F3 B10 F1 114.6(9) .
F2 B10 F1 106.9(7) .
F3 B10 O10 110.9(7) .
F2 B10 O10 103.6(7) .
F1 B10 O10 105.3(6) .
F41 B20 F51 120.1(18) .
F5 B20 F4 112.0(8) .
F5 B20 F6 109.6(12) .
F4 B20 F6 105.2(10) .
F41 B20 O10 105.2(14) .
F51 B20 O10 104.3(14) .
F5 B20 O10 113.2(9) .
F4 B20 O10 108.6(10) .
F6 B20 O10 107.9(7) .
F41 B20 F61 108.9(17) .
F51 B20 F61 114.2(18) .
O10 B20 F61 102.0(10) .
B20 O10 B10 127.8(6) .
F11 B30 O20 140.8(13) 2_775
F11 B30 F9 99.7(9) 2_775
O20 B30 F9 102.4(8) .
F11 B30 F8 111.9(7) 2_775
O20 B30 F8 98.2(8) .
F9 B30 F8 94.8(10) .

loop_
_geom_bond_atom_site_label_1
_geom_bond_atom_site_label_2
_geom_bond_distance
_geom_bond_site_symmetry_2
C1 C22 1.397(8) .
C1 C2 1.409(8) .
C1 C21 1.466(8) .
B1 F2A 1.327(8) .
B1 F1A 1.423(9) .
B1 O5 1.484(8) .
B1 O6 1.517(9) .
O5 C5 1.326(6) .
O6 C6 1.319(7) .
C2 C3 1.387(8) .
C3 C4 1.407(7) .
C4 C23 1.390(8) .
C4 C5 1.428(8) .
C5 C6 1.437(8) .
C6 C7 1.387(8) .
C7 C8 1.406(8) .
C7 C24 1.449(8) .
C8 C9 1.374(8) .
C9 C10 1.420(8) .
C10 C11 1.420(8) .
C10 C25 1.420(8) .
C11 C12 1.427(8) .
C11 C28 1.480(8) .
C12 N26 1.379(8) .
C12 C13 1.404(8) .
C13 C14 1.396(9) .
C14 C15 1.427(9) .
C15 N26 1.367(7) .
C15 C16 1.446(8) .
C16 C17 1.399(8) .
C16 C34 1.464(8) .
C17 N27 1.381(7) .
C17 C18 1.418(8) .
C18 C19 1.349(8) .
C19 C20 1.443(8) .
C20 N27 1.376(7) .
C20 C21 1.399(7) .
C21 C40 1.464(8) .
C22 C23 1.377(8) .
C23 C24 1.453(8) .
C24 C25 1.342(8) .
C28 C29 1.375(9) .
C28 C33 1.427(9) .
C29 C30 1.380(9) .
C30 C31 1.396(11) .
C31 C32 1.367(10) .
C32 C33 1.376(9) .
C34 C39 1.393(9) .
C34 C35 1.407(9) .
C35 C36 1.383(9) .
C36 C37 1.376(11) .
C37 C38 1.363(10) .
C38 C39 1.386(9) .
C40 C45 1.394(8) .
C40 C41 1.415(7) .
C41 C42 1.387(8) .
C42 C43 1.363(8) .
C43 C44 1.387(8) .
C44 C45 1.364(8) .
F1 B10 1.356(10) .
F2 B10 1.346(10) .
F3 B10 1.279(9) .
F4 B20 1.359(14) .
F5 B20 1.319(14) .
F6 B20 1.423(13) .
F41 B20 1.23(2) .
F51 B20 1.25(2) .
F61 B20 1.51(2) .
B10 O10 1.512(10) .
B20 O10 1.496(12) .
B30 F11 1.277(12) 2_775
B30 O20 1.470(12) .
B30 F9 1.511(15) .
B30 F8 1.554(14) .
F11 B30 1.277(12) 2_775
